data_4034024
loop_
_publ_author_name
'Li, Chen-Long'
'Yu, Zhi-Xiang'

_publ_section_title
;
 Asymmetric Synthesis of Azepine-Fused Cyclobutanes from
 Yne-Methylenecyclopropanes Involving Cyclopropanation/C-C
 Cleavage/Wagner-Meerwein Rearrangement and Reaction Mechanism.
;
_journal_issue 16
_journal_name_full 'The Journal of organic chemistry'
_journal_page_first 9913
_journal_page_last 9928
_journal_paper_doi 10.1021/acs.joc.9b01071
_journal_volume 84
_journal_year 2019
_chemical_absolute_configuration ad
_chemical_formula_sum 'C27 H24 Br N O2 S'
_chemical_formula_weight 506.44
_space_group_crystal_system orthorhombic
_space_group_IT_number 19
_space_group_name_Hall 'P 2ac 2ab'
_space_group_name_H-M_alt 'P 21 21 21'
_atom_sites_solution_hydrogens geom
_audit_creation_method SHELXL-2014/7
_cell_angle_alpha 90
_cell_angle_beta 90
_cell_angle_gamma 90
_cell_formula_units_Z 4
_cell_length_a 7.05990(10)
_cell_length_b 15.7538(2)
_cell_length_c 20.8421(3)
_cell_measurement_reflns_used 27382
_cell_measurement_temperature 180.00(10)
_cell_measurement_theta_max 28.7820
_cell_measurement_theta_min 2.3530
_cell_volume 2318.06(6)
_computing_structure_refinement 'SHELXL-2014/7 (Sheldrick, 2014)'
_diffrn_ambient_environment N~2~
_diffrn_ambient_temperature 180.00(10)
_diffrn_detector 'CCD plate'
_diffrn_measured_fraction_theta_full 0.999
_diffrn_measured_fraction_theta_max 0.999
_diffrn_measurement_device 'four-circle diffractometer'
_diffrn_measurement_device_type 'XtaLAB AFC12 (RINC): Kappa single'
_diffrn_radiation_monochromator graphite
_diffrn_radiation_probe x-ray
_diffrn_radiation_type 'Mo K\a'
_diffrn_radiation_wavelength 0.71073
_diffrn_reflns_av_R_equivalents 0.0287
_diffrn_reflns_av_unetI/netI 0.0136
_diffrn_reflns_Laue_measured_fraction_full 0.999
_diffrn_reflns_Laue_measured_fraction_max 0.999
_diffrn_reflns_limit_h_max 9
_diffrn_reflns_limit_h_min -9
_diffrn_reflns_limit_k_max 20
_diffrn_reflns_limit_k_min -20
_diffrn_reflns_limit_l_max 27
_diffrn_reflns_limit_l_min -27
_diffrn_reflns_number 53482
_diffrn_reflns_point_group_measured_fraction_full 1.000
_diffrn_reflns_point_group_measured_fraction_max 1.000
_diffrn_reflns_theta_full 25.242
_diffrn_reflns_theta_max 27.483
_diffrn_reflns_theta_min 2.343
_diffrn_source 'fine-focus sealed X-ray tube'
_diffrn_source_type 'Enhance (Mo) X-ray Source'
_exptl_absorpt_coefficient_mu 1.888
_exptl_absorpt_correction_T_max 1.00000
_exptl_absorpt_correction_T_min 0.75610
_exptl_absorpt_correction_type multi-scan
_exptl_absorpt_process_details
;
CrysAlisPro 1.171.39.29a (Rigaku Oxford Diffraction, 2015)
Empirical absorption correction using spherical harmonics,
 implemented in SCALE3 ABSPACK scaling algorithm.
;
_exptl_crystal_colour colorless
_exptl_crystal_density_diffrn 1.451
_exptl_crystal_description rod-like
_exptl_crystal_F_000 1040
_exptl_crystal_size_max 0.25
_exptl_crystal_size_mid 0.12
_exptl_crystal_size_min 0.1
_refine_diff_density_max 0.771
_refine_diff_density_min -0.609
_refine_diff_density_rms 0.042
_refine_ls_abs_structure_details
;
 Flack x determined using 2075 quotients [(I+)-(I-)]/[(I+)+(I-)]
 (Parsons, Flack and Wagner, Acta Cryst. B69 (2013) 249-259).
;
_refine_ls_abs_structure_Flack -0.0053(16)
_refine_ls_extinction_method none
_refine_ls_goodness_of_fit_ref 1.032
_refine_ls_hydrogen_treatment constr
_refine_ls_matrix_type full
_refine_ls_number_parameters 290
_refine_ls_number_reflns 5320
_refine_ls_number_restraints 0
_refine_ls_restrained_S_all 1.032
_refine_ls_R_factor_all 0.0273
_refine_ls_R_factor_gt 0.0253
_refine_ls_shift/su_max 0.003
_refine_ls_shift/su_mean 0.000
_refine_ls_structure_factor_coef Fsqd
_refine_ls_weighting_details 'w=1/[\s^2^(Fo^2^)+(0.0384P)^2^+0.7114P] where P=(Fo^2^+2Fc^2^)/3'
_refine_ls_weighting_scheme calc
_refine_ls_wR_factor_gt 0.0659
_refine_ls_wR_factor_ref 0.0669
_reflns_Friedel_coverage 0.754
_reflns_Friedel_fraction_full 1.000
_reflns_Friedel_fraction_max 1.000
_reflns_number_gt 5073
_reflns_number_total 5320
_reflns_threshold_expression 'I > 2\s(I)'
_cod_data_source_file jo9b01071_si_003.cif
_cod_data_source_block 3
_cod_database_code 4034024
_shelx_shelxl_version_number 2014/7
_shelx_space_group_comment
;
The symmetry employed for this shelxl refinement is uniquely defined
by the following loop, which should always be used as a source of
symmetry information in preference to the above space-group names.
They are only intended as comments.
;

loop_
_space_group_symop_operation_xyz
'x, y, z'
'-x+1/2, -y, z+1/2'
'-x, y+1/2, -z+1/2'
'x+1/2, -y+1/2, -z'

loop_
_atom_site_label
_atom_site_type_symbol
_atom_site_fract_x
_atom_site_fract_y
_atom_site_fract_z
_atom_site_U_iso_or_equiv
_atom_site_adp_type
_atom_site_occupancy
_atom_site_site_symmetry_order
_atom_site_calc_flag
_atom_site_refinement_flags_posn
_atom_site_refinement_flags_adp
Br1 Br -0.41859(4) 0.93848(2) 0.04576(2) 0.05017(11) Uani 1 1 d . .
S1 S 0.77653(9) 0.68152(4) 0.30341(3) 0.02788(13) Uani 1 1 d . .
O1 O 0.9309(3) 0.72508(13) 0.27374(8) 0.0363(4) Uani 1 1 d . .
O2 O 0.7959(3) 0.59453(12) 0.32242(9) 0.0390(5) Uani 1 1 d . .
N1 N 0.5957(3) 0.68496(13) 0.25253(10) 0.0282(4) Uani 1 1 d . .
C1 C 0.7076(3) 0.74077(15) 0.37114(11) 0.0246(4) Uani 1 1 d . .
C2 C 0.7640(3) 0.82471(15) 0.37648(11) 0.0258(5) Uani 1 1 d . .
H2 H 0.8349 0.8499 0.3441 0.031 Uiso 1 1 calc R U
C3 C 0.7139(3) 0.87075(15) 0.43041(12) 0.0279(5) Uani 1 1 d . .
H3 H 0.7502 0.9273 0.4338 0.033 Uiso 1 1 calc R U
C4 C 0.6104(4) 0.83357(17) 0.47931(12) 0.0317(5) Uani 1 1 d . .
C5 C 0.5534(4) 0.74947(19) 0.47292(13) 0.0380(6) Uani 1 1 d . .
H5 H 0.4822 0.7244 0.5053 0.046 Uiso 1 1 calc R U
C6 C 0.6005(4) 0.70254(16) 0.41926(13) 0.0336(5) Uani 1 1 d . .
H6 H 0.5615 0.6464 0.4153 0.040 Uiso 1 1 calc R U
C7 C 0.5642(5) 0.8824(2) 0.53972(15) 0.0504(8) Uani 1 1 d . .
H7A H 0.6038 0.9403 0.5349 0.076 Uiso 1 1 calc R U
H7B H 0.6294 0.8573 0.5754 0.076 Uiso 1 1 calc R U
H7C H 0.4301 0.8805 0.5472 0.076 Uiso 1 1 calc R U
C8 C 0.5715(4) 0.75920(16) 0.21600(12) 0.0309(5) Uani 1 1 d . .
H8 H 0.6700 0.7983 0.2185 0.037 Uiso 1 1 calc R U
C9 C 0.4274(4) 0.78133(16) 0.17834(12) 0.0309(5) Uani 1 1 d . .
H9 H 0.4388 0.8355 0.1611 0.037 Uiso 1 1 calc R U
C10 C 0.2529(3) 0.73667(16) 0.15860(11) 0.0265(5) Uani 1 1 d . .
C11 C 0.2323(3) 0.65288(15) 0.16671(11) 0.0251(5) Uani 1 1 d . .
C12 C 0.0696(4) 0.59064(16) 0.16172(13) 0.0314(5) Uani 1 1 d . .
H12A H 0.0639 0.5606 0.1212 0.038 Uiso 1 1 calc R U
H12B H -0.0527 0.6145 0.1730 0.038 Uiso 1 1 calc R U
C13 C 0.1646(4) 0.53976(16) 0.21648(14) 0.0323(6) Uani 1 1 d . .
H13A H 0.1769 0.4796 0.2075 0.039 Uiso 1 1 calc R U
H13B H 0.1076 0.5492 0.2582 0.039 Uiso 1 1 calc R U
C14 C 0.3520(3) 0.59163(15) 0.20520(12) 0.0261(5) Uani 1 1 d . .
C15 C 0.4321(4) 0.63056(15) 0.26677(11) 0.0276(5) Uani 1 1 d . .
H15A H 0.3346 0.6639 0.2878 0.033 Uiso 1 1 calc R U
H15B H 0.4703 0.5856 0.2958 0.033 Uiso 1 1 calc R U
C16 C 0.4994(3) 0.54231(16) 0.16706(13) 0.0305(5) Uani 1 1 d . .
C17 C 0.5490(4) 0.56593(19) 0.10547(13) 0.0365(6) Uani 1 1 d . .
H17 H 0.4969 0.6146 0.0874 0.044 Uiso 1 1 calc R U
C18 C 0.6770(4) 0.5170(2) 0.07027(17) 0.0505(9) Uani 1 1 d . .
H18 H 0.7091 0.5331 0.0287 0.061 Uiso 1 1 calc R U
C19 C 0.7558(4) 0.4452(2) 0.09655(19) 0.0548(9) Uani 1 1 d . .
H19 H 0.8399 0.4125 0.0727 0.066 Uiso 1 1 calc R U
C20 C 0.7098(4) 0.4218(2) 0.15818(19) 0.0515(9) Uani 1 1 d . .
H20 H 0.7641 0.3736 0.1762 0.062 Uiso 1 1 calc R U
C21 C 0.5824(4) 0.46996(17) 0.19373(15) 0.0398(6) Uani 1 1 d . .
H21 H 0.5523 0.4539 0.2354 0.048 Uiso 1 1 calc R U
C22 C 0.0989(4) 0.78761(16) 0.12912(11) 0.0276(5) Uani 1 1 d . .
C23 C 0.0619(4) 0.87067(16) 0.14881(12) 0.0339(6) Uani 1 1 d . .
H23 H 0.1402 0.8960 0.1792 0.041 Uiso 1 1 calc R U
C24 C -0.0898(5) 0.91631(17) 0.12395(13) 0.0374(6) Uani 1 1 d . .
H24 H -0.1137 0.9714 0.1377 0.045 Uiso 1 1 calc R U
C25 C -0.2043(4) 0.87853(18) 0.07849(13) 0.0351(6) Uani 1 1 d . .
C26 C -0.1700(4) 0.79768(19) 0.05674(13) 0.0383(6) Uani 1 1 d . .
H26 H -0.2472 0.7734 0.0256 0.046 Uiso 1 1 calc R U
C27 C -0.0185(4) 0.75278(19) 0.08206(13) 0.0338(6) Uani 1 1 d . .
H27 H 0.0056 0.6981 0.0673 0.041 Uiso 1 1 calc R U

loop_
_atom_site_aniso_label
_atom_site_aniso_U_11
_atom_site_aniso_U_22
_atom_site_aniso_U_33
_atom_site_aniso_U_23
_atom_site_aniso_U_13
_atom_site_aniso_U_12
Br1 0.03897(16) 0.05056(18) 0.0610(2) 0.01880(15) -0.01635(14) 0.00385(14)
S1 0.0239(3) 0.0314(3) 0.0284(3) -0.0054(2) -0.0022(2) 0.0049(2)
O1 0.0240(9) 0.0530(12) 0.0319(9) -0.0072(8) 0.0034(8) 0.0014(9)
O2 0.0420(11) 0.0324(10) 0.0425(11) -0.0071(8) -0.0098(9) 0.0138(8)
N1 0.0267(10) 0.0289(10) 0.0290(10) 0.0000(8) -0.0050(9) -0.0025(9)
C1 0.0199(10) 0.0288(11) 0.0251(11) -0.0009(9) -0.0006(9) 0.0017(9)
C2 0.0245(11) 0.0281(12) 0.0249(11) 0.0048(9) 0.0013(9) 0.0019(9)
C3 0.0249(11) 0.0243(11) 0.0345(12) -0.0007(9) 0.0005(10) 0.0006(9)
C4 0.0241(12) 0.0403(14) 0.0308(12) -0.0046(10) 0.0041(10) 0.0017(10)
C5 0.0333(14) 0.0446(15) 0.0361(14) 0.0010(11) 0.0123(11) -0.0089(12)
C6 0.0314(13) 0.0303(12) 0.0390(13) -0.0024(10) 0.0061(11) -0.0069(10)
C7 0.0514(18) 0.0575(18) 0.0424(16) -0.0161(14) 0.0184(16) -0.0069(15)
C8 0.0287(12) 0.0307(12) 0.0333(12) 0.0016(9) -0.0017(11) -0.0083(11)
C9 0.0313(13) 0.0268(11) 0.0347(12) 0.0045(9) -0.0015(11) -0.0065(11)
C10 0.0239(12) 0.0334(12) 0.0221(11) -0.0011(9) 0.0000(9) -0.0015(10)
C11 0.0213(11) 0.0297(12) 0.0241(11) -0.0048(9) 0.0012(9) -0.0006(9)
C12 0.0234(11) 0.0312(12) 0.0397(13) -0.0092(10) 0.0003(11) -0.0034(10)
C13 0.0265(12) 0.0253(12) 0.0450(15) -0.0021(10) 0.0039(11) -0.0026(9)
C14 0.0219(11) 0.0238(11) 0.0325(13) -0.0037(9) 0.0021(9) -0.0032(9)
C15 0.0285(12) 0.0247(11) 0.0295(12) -0.0003(9) 0.0001(10) -0.0023(10)
C16 0.0203(11) 0.0282(13) 0.0429(14) -0.0127(10) -0.0010(10) -0.0031(9)
C17 0.0258(12) 0.0393(14) 0.0443(14) -0.0120(12) 0.0059(11) -0.0061(11)
C18 0.0313(15) 0.064(2) 0.0558(19) -0.0271(17) 0.0161(14) -0.0147(15)
C19 0.0245(13) 0.056(2) 0.084(2) -0.0394(19) 0.0058(14) 0.0004(14)
C20 0.0281(13) 0.0383(16) 0.088(3) -0.0232(16) -0.0078(16) 0.0080(12)
C21 0.0310(13) 0.0330(12) 0.0556(17) -0.0094(12) -0.0053(14) 0.0031(12)
C22 0.0278(12) 0.0310(12) 0.0241(11) 0.0013(9) -0.0005(10) -0.0019(10)
C23 0.0402(15) 0.0304(12) 0.0310(12) 0.0022(10) -0.0119(12) -0.0016(12)
C24 0.0459(15) 0.0307(13) 0.0356(13) 0.0031(10) -0.0080(13) 0.0044(12)
C25 0.0299(13) 0.0404(15) 0.0349(13) 0.0129(11) -0.0061(11) 0.0018(11)
C26 0.0372(14) 0.0441(15) 0.0336(14) 0.0011(12) -0.0115(12) -0.0044(12)
C27 0.0340(14) 0.0381(14) 0.0294(13) -0.0053(11) -0.0042(10) 0.0013(11)

loop_
_atom_type_symbol
_atom_type_description
_atom_type_scat_dispersion_real
_atom_type_scat_dispersion_imag
_atom_type_scat_source
C C 0.0033 0.0016 'International Tables Vol C Tables 4.2.6.8 and 6.1.1.4'
H H 0.0000 0.0000 'International Tables Vol C Tables 4.2.6.8 and 6.1.1.4'
N N 0.0061 0.0033 'International Tables Vol C Tables 4.2.6.8 and 6.1.1.4'
O O 0.0106 0.0060 'International Tables Vol C Tables 4.2.6.8 and 6.1.1.4'
S S 0.1246 0.1234 'International Tables Vol C Tables 4.2.6.8 and 6.1.1.4'
Br Br -0.2901 2.4595 'International Tables Vol C Tables 4.2.6.8 and 6.1.1.4'

loop_
_geom_angle_atom_site_label_1
_geom_angle_atom_site_label_2
_geom_angle_atom_site_label_3
_geom_angle
O1 S1 O2 120.42(13)
O1 S1 N1 107.13(11)
O2 S1 N1 106.32(11)
O1 S1 C1 107.65(11)
O2 S1 C1 108.15(12)
N1 S1 C1 106.39(11)
C8 N1 C15 120.0(2)
C8 N1 S1 117.79(17)
C15 N1 S1 117.17(16)
C2 C1 C6 120.7(2)
C2 C1 S1 119.40(18)
C6 C1 S1 119.87(19)
C1 C2 C3 119.5(2)
C1 C2 H2 120.3
C3 C2 H2 120.3
C4 C3 C2 120.7(2)
C4 C3 H3 119.6
C2 C3 H3 119.6
C3 C4 C5 119.0(2)
C3 C4 C7 120.8(3)
C5 C4 C7 120.1(2)
C6 C5 C4 121.2(2)
C6 C5 H5 119.4
C4 C5 H5 119.4
C5 C6 C1 118.8(2)
C5 C6 H6 120.6
C1 C6 H6 120.6
C4 C7 H7A 109.5
C4 C7 H7B 109.5
H7A C7 H7B 109.5
C4 C7 H7C 109.5
H7A C7 H7C 109.5
H7B C7 H7C 109.5
C9 C8 N1 129.0(2)
C9 C8 H8 115.5
N1 C8 H8 115.5
C8 C9 C10 132.6(2)
C8 C9 H9 113.7
C10 C9 H9 113.7
C11 C10 C9 121.7(2)
C11 C10 C22 120.4(2)
C9 C10 C22 117.9(2)
C10 C11 C14 129.4(2)
C10 C11 C12 135.4(2)
C14 C11 C12 92.70(19)
C11 C12 C13 87.49(19)
C11 C12 H12A 114.1
C13 C12 H12A 114.1
C11 C12 H12B 114.1
C13 C12 H12B 114.1
H12A C12 H12B 111.3
C12 C13 C14 89.15(19)
C12 C13 H13A 113.8
C14 C13 H13A 113.8
C12 C13 H13B 113.8
C14 C13 H13B 113.8
H13A C13 H13B 111.0
C11 C14 C16 115.5(2)
C11 C14 C15 113.3(2)
C16 C14 C15 112.9(2)
C11 C14 C13 86.60(19)
C16 C14 C13 112.8(2)
C15 C14 C13 113.2(2)
N1 C15 C14 110.79(19)
N1 C15 H15A 109.5
C14 C15 H15A 109.5
N1 C15 H15B 109.5
C14 C15 H15B 109.5
H15A C15 H15B 108.1
C17 C16 C21 118.9(3)
C17 C16 C14 121.4(2)
C21 C16 C14 119.7(3)
C16 C17 C18 120.2(3)
C16 C17 H17 119.9
C18 C17 H17 119.9
C19 C18 C17 120.5(3)
C19 C18 H18 119.8
C17 C18 H18 119.8
C18 C19 C20 119.8(3)
C18 C19 H19 120.1
C20 C19 H19 120.1
C21 C20 C19 120.3(3)
C21 C20 H20 119.8
C19 C20 H20 119.8
C20 C21 C16 120.3(3)
C20 C21 H21 119.9
C16 C21 H21 119.9
C23 C22 C27 117.6(2)
C23 C22 C10 121.5(2)
C27 C22 C10 120.9(2)
C24 C23 C22 121.3(2)
C24 C23 H23 119.3
C22 C23 H23 119.3
C25 C24 C23 118.9(2)
C25 C24 H24 120.5
C23 C24 H24 120.5
C26 C25 C24 121.5(3)
C26 C25 Br1 118.7(2)
C24 C25 Br1 119.7(2)
C25 C26 C27 118.9(3)
C25 C26 H26 120.5
C27 C26 H26 120.5
C26 C27 C22 121.7(3)
C26 C27 H27 119.2
C22 C27 H27 119.2

loop_
_geom_bond_atom_site_label_1
_geom_bond_atom_site_label_2
_geom_bond_distance
Br1 C25 1.909(3)
S1 O1 1.429(2)
S1 O2 1.433(2)
S1 N1 1.661(2)
S1 C1 1.761(2)
N1 C8 1.406(3)
N1 C15 1.468(3)
C1 C2 1.385(4)
C1 C6 1.393(4)
C2 C3 1.384(3)
C2 H2 0.9300
C3 C4 1.384(4)
C3 H3 0.9300
C4 C5 1.391(4)
C4 C7 1.511(4)
C5 C6 1.381(4)
C5 H5 0.9300
C6 H6 0.9300
C7 H7A 0.9600
C7 H7B 0.9600
C7 H7C 0.9600
C8 C9 1.332(4)
C8 H8 0.9300
C9 C10 1.477(4)
C9 H9 0.9300
C10 C11 1.339(4)
C10 C22 1.484(4)
C11 C14 1.513(3)
C11 C12 1.514(3)
C12 C13 1.547(4)
C12 H12A 0.9700
C12 H12B 0.9700
C13 C14 1.573(3)
C13 H13A 0.9700
C13 H13B 0.9700
C14 C16 1.523(3)
C14 C15 1.530(3)
C15 H15A 0.9700
C15 H15B 0.9700
C16 C17 1.382(4)
C16 C21 1.397(4)
C17 C18 1.396(4)
C17 H17 0.9300
C18 C19 1.375(6)
C18 H18 0.9300
C19 C20 1.375(6)
C19 H19 0.9300
C20 C21 1.390(4)
C20 H20 0.9300
C21 H21 0.9300
C22 C23 1.396(4)
C22 C27 1.396(4)
C23 C24 1.390(4)
C23 H23 0.9300
C24 C25 1.380(4)
C24 H24 0.9300
C25 C26 1.374(4)
C26 C27 1.387(4)
C26 H26 0.9300
C27 H27 0.9300

loop_
_geom_torsion_atom_site_label_1
_geom_torsion_atom_site_label_2
_geom_torsion_atom_site_label_3
_geom_torsion_atom_site_label_4
_geom_torsion
O1 S1 N1 C8 -36.6(2)
O2 S1 N1 C8 -166.55(19)
C1 S1 N1 C8 78.3(2)
O1 S1 N1 C15 168.55(17)
O2 S1 N1 C15 38.6(2)
C1 S1 N1 C15 -76.53(19)
O1 S1 C1 C2 17.5(2)
O2 S1 C1 C2 149.1(2)
N1 S1 C1 C2 -97.0(2)
O1 S1 C1 C6 -161.2(2)
O2 S1 C1 C6 -29.7(2)
N1 S1 C1 C6 84.2(2)
C6 C1 C2 C3 0.4(4)
S1 C1 C2 C3 -178.40(18)
C1 C2 C3 C4 0.8(4)
C2 C3 C4 C5 -1.4(4)
C2 C3 C4 C7 176.9(3)
C3 C4 C5 C6 0.9(4)
C7 C4 C5 C6 -177.4(3)
C4 C5 C6 C1 0.2(4)
C2 C1 C6 C5 -0.8(4)
S1 C1 C6 C5 177.9(2)
C15 N1 C8 C9 -16.9(4)
S1 N1 C8 C9 -171.1(2)
N1 C8 C9 C10 -4.1(5)
C8 C9 C10 C11 -15.0(4)
C8 C9 C10 C22 165.0(3)
C9 C10 C11 C14 11.9(4)
C22 C10 C11 C14 -168.2(2)
C9 C10 C11 C12 169.1(3)
C22 C10 C11 C12 -11.0(4)
C10 C11 C12 C13 -147.0(3)
C14 C11 C12 C13 15.55(19)
C11 C12 C13 C14 -14.92(18)
C10 C11 C14 C16 -97.4(3)
C12 C11 C14 C16 98.4(2)
C10 C11 C14 C15 35.1(3)
C12 C11 C14 C15 -129.1(2)
C10 C11 C14 C13 148.9(3)
C12 C11 C14 C13 -15.30(19)
C12 C13 C14 C11 14.95(18)
C12 C13 C14 C16 -101.3(2)
C12 C13 C14 C15 128.9(2)
C8 N1 C15 C14 64.9(3)
S1 N1 C15 C14 -140.77(18)
C11 C14 C15 N1 -77.9(3)
C16 C14 C15 N1 55.8(3)
C13 C14 C15 N1 -174.4(2)
C11 C14 C16 C17 14.2(3)
C15 C14 C16 C17 -118.5(3)
C13 C14 C16 C17 111.6(3)
C11 C14 C16 C21 -163.7(2)
C15 C14 C16 C21 63.7(3)
C13 C14 C16 C21 -66.2(3)
C21 C16 C17 C18 1.3(4)
C14 C16 C17 C18 -176.5(2)
C16 C17 C18 C19 -0.4(4)
C17 C18 C19 C20 -0.7(4)
C18 C19 C20 C21 0.7(5)
C19 C20 C21 C16 0.3(4)
C17 C16 C21 C20 -1.3(4)
C14 C16 C21 C20 176.6(3)
C11 C10 C22 C23 145.0(3)
C9 C10 C22 C23 -35.0(3)
C11 C10 C22 C27 -32.8(4)
C9 C10 C22 C27 147.2(2)
C27 C22 C23 C24 1.9(4)
C10 C22 C23 C24 -175.9(2)
C22 C23 C24 C25 -0.6(4)
C23 C24 C25 C26 -1.0(4)
C23 C24 C25 Br1 177.9(2)
C24 C25 C26 C27 1.1(4)
Br1 C25 C26 C27 -177.7(2)
C25 C26 C27 C22 0.3(4)
C23 C22 C27 C26 -1.8(4)
C10 C22 C27 C26 176.1(2)
